data_4340779
loop_
_publ_author_name
'Chen, Yong-Qiang'
'Qu, Yang-Kun'
'Li, Guo-Rong'
'Zhuang, Zhan-Zhong'
'Chang, Ze'
'Hu, Tong-Liang'
'Xu, Jian'
'Bu, Xian-He'

_publ_section_title
;
 Zn(II)-Benzotriazolate Clusters Based Amide Functionalized Porous
 Coordination Polymers with High CO2 Adsorption Selectivity.
;
_journal_issue 17
_journal_name_full 'Inorganic chemistry'
_journal_page_first 8842
_journal_page_last 8844
_journal_paper_doi 10.1021/ic500788z
_journal_volume 53
_journal_year 2014
_chemical_formula_sum 'C74 H62 N24 O15 Zn5'
_chemical_formula_weight 1854.43
_chemical_name_systematic
; 
 ? 
;
_space_group_IT_number 15
_symmetry_cell_setting monoclinic
_symmetry_space_group_name_Hall '-C 2yc'
_symmetry_space_group_name_H-M 'C 1 2/c 1'
_atom_sites_solution_hydrogens geom
_atom_sites_solution_primary direct
_atom_sites_solution_secondary difmap
_audit_creation_method SHELXL-97
_cell_angle_alpha 90.00
_cell_angle_beta 99.335(13)
_cell_angle_gamma 90.00
_cell_formula_units_Z 8
_cell_length_a 49.31(3)
_cell_length_b 15.081(10)
_cell_length_c 29.103(18)
_cell_measurement_temperature 113(2)
_cell_measurement_theta_max 25.00
_cell_measurement_theta_min 1.41
_cell_volume 21356(2)
_computing_cell_refinement 'CrystalClear (Rigaku Inc., 2008)'
_computing_data_collection 'CrystalClear (Rigaku Inc., 2008)'
_computing_data_reduction 'CrystalClear (Rigaku Inc., 2008)'
_computing_molecular_graphics 'Bruker SHELXTL'
_computing_publication_material 'Bruker SHELXTL'
_computing_structure_refinement 'SHELXL-97 (Sheldrick, 1997)'
_computing_structure_solution 'SHELXS-97 (Sheldrick, 1990)'
_diffrn_ambient_temperature 113(2)
_diffrn_measured_fraction_theta_full 0.999
_diffrn_measured_fraction_theta_max 0.999
_diffrn_measurement_device_type 'Saturn70 (4x4 bin mode)'
_diffrn_measurement_method dtprofit.ref
_diffrn_radiation_monochromator graphite
_diffrn_radiation_source 'fine-focus sealed tube'
_diffrn_radiation_type MoK\a
_diffrn_radiation_wavelength 0.71073
_diffrn_reflns_av_R_equivalents 0.0524
_diffrn_reflns_av_sigmaI/netI 0.0727
_diffrn_reflns_limit_h_max 58
_diffrn_reflns_limit_h_min -57
_diffrn_reflns_limit_k_max 17
_diffrn_reflns_limit_k_min -17
_diffrn_reflns_limit_l_max 34
_diffrn_reflns_limit_l_min -32
_diffrn_reflns_number 67769
_diffrn_reflns_theta_full 25.00
_diffrn_reflns_theta_max 25.00
_diffrn_reflns_theta_min 1.41
_exptl_absorpt_coefficient_mu 1.167
_exptl_absorpt_correction_T_max 0.789
_exptl_absorpt_correction_T_min 0.761
_exptl_absorpt_correction_type multi-scan
_exptl_absorpt_process_details 'SADABS (Bruker, 1998)'
_exptl_crystal_colour colorless
_exptl_crystal_density_diffrn 1.153
_exptl_crystal_density_method 'not measured'
_exptl_crystal_description block
_exptl_crystal_F_000 7552
_exptl_crystal_size_max 0.23
_exptl_crystal_size_mid 0.21
_exptl_crystal_size_min 0.20
_platon_squeeze_details
;
SQUEEZE routine in PLATON calculates 1501 electrons/cell, 
corresponding to
3 DMA and 5 H2O molecules per formula unit,
and was then used to remove their contributions 
towards the diffraction intensities in the final refinements. 
;
_refine_diff_density_max 0.703
_refine_diff_density_min -0.681
_refine_diff_density_rms 0.097
_refine_ls_extinction_method none
_refine_ls_goodness_of_fit_ref 1.011
_refine_ls_hydrogen_treatment mixed
_refine_ls_matrix_type full
_refine_ls_number_parameters 1045
_refine_ls_number_reflns 18794
_refine_ls_number_restraints 0
_refine_ls_restrained_S_all 1.011
_refine_ls_R_factor_all 0.0861
_refine_ls_R_factor_gt 0.0649
_refine_ls_shift/su_max 0.002
_refine_ls_shift/su_mean 0.000
_refine_ls_structure_factor_coef Fsqd
_refine_ls_weighting_details 'calc w=1/[\s^2^(Fo^2^)+(0.1160P)^2^+14.6583P] where P=(Fo^2^+2Fc^2^)/3'
_refine_ls_weighting_scheme calc
_refine_ls_wR_factor_gt 0.1808
_refine_ls_wR_factor_ref 0.1948
_reflns_number_gt 13770
_reflns_number_total 18794
_reflns_threshold_expression >2sigma(I)
_cod_data_source_file ic500788z_si_002.cif
_cod_data_source_block 1
_cod_depositor_comments
;
The following automatic conversions were performed:

'_symmetry_cell_setting' value 'Monoclinic' changed to 'monoclinic'
according to
/usr/data/users/saulius/crontab/automatic-downloads/rss-feeds/ACS/lib/dictionaries/cif_core.dic
dictionary named 'cif_core.dic' version 2.4.2 from
2011-04-26.

'_exptl_absorpt_correction_type' value 'Multi-scan'
changed to 'multi-scan' according to
/usr/data/users/saulius/crontab/automatic-downloads/rss-feeds/ACS/lib/dictionaries/cif_core.dic
dictionary named 'cif_core.dic' version 2.4.2 from 2011-04-26.

Automatic conversion script
Id: cif_fix_values 2281 2013-09-26 08:29:07Z andrius 

 Adding full bibliography for 4340779--4340780.cif.
;
_cod_original_cell_volume 21356(23)
_cod_original_sg_symbol_H-M C2/c
_cod_database_code 4340779

loop_
_symmetry_equiv_pos_as_xyz
'x, y, z'
'-x, y, -z+1/2'
'x+1/2, y+1/2, z'
'-x+1/2, y+1/2, -z+1/2'
'-x, -y, -z'
'x, -y, z-1/2'
'-x+1/2, -y+1/2, -z'
'x+1/2, -y+1/2, z-1/2'

loop_
_atom_site_label
_atom_site_type_symbol
_atom_site_fract_x
_atom_site_fract_y
_atom_site_fract_z
_atom_site_U_iso_or_equiv
_atom_site_adp_type
_atom_site_occupancy
_atom_site_symmetry_multiplicity
_atom_site_calc_flag
_atom_site_refinement_flags
O4 O 0.46265(10) 0.2308(4) 0.0268(2) 0.133(2) Uani 1 1 d .
O3 O 0.45331(9) 0.1011(4) 0.05274(19) 0.1134(17) Uani 1 1 d .
C21 C 0.47049(13) 0.1545(6) 0.0413(3) 0.107(3) Uani 1 1 d .
C18 C 0.49959(12) 0.1287(4) 0.0460(3) 0.095(2) Uani 1 1 d .
C19 C 0.50715(12) 0.0442(5) 0.0551(3) 0.124(3) Uani 1 1 d .
C17 C 0.52002(14) 0.1877(4) 0.0409(3) 0.112(2) Uani 1 1 d .
C16 C 0.54727(12) 0.1630(4) 0.0463(3) 0.102(2) Uani 1 1 d .
C20 C 0.53414(13) 0.0165(4) 0.0590(3) 0.122(3) Uani 1 1 d .
C15 C 0.55421(10) 0.0770(3) 0.0551(2) 0.0760(15) Uani 1 1 d .
N20 N 0.58280(8) 0.0525(3) 0.06168(17) 0.0718(12) Uani 1 1 d .
C14 C 0.59251(10) -0.0278(3) 0.0566(2) 0.0721(14) Uani 1 1 d .
Zn1 Zn 0.849920(10) 0.72416(3) 0.057681(17) 0.04974(15) Uani 1 1 d .
Zn2 Zn 0.811011(11) 0.52536(3) 0.06251(2) 0.05836(16) Uani 1 1 d .
Zn3 Zn 0.817108(12) 0.85921(3) -0.03663(2) 0.06084(17) Uani 1 1 d .
Zn4 Zn 0.918623(11) 0.66718(4) 0.03634(2) 0.06929(19) Uani 1 1 d .
Zn5 Zn 0.644983(14) -0.66282(4) 0.32956(2) 0.07345(19) Uani 1 1 d .
O1 O 0.78299(7) 0.4375(2) 0.05828(14) 0.0783(10) Uani 1 1 d .
O2 O 0.80896(10) 0.3852(2) 0.12116(16) 0.0937(12) Uani 1 1 d .
O5 O 0.67446(14) -0.5889(3) 0.28639(19) 0.1273(19) Uani 1 1 d .
O6 O 0.63266(11) -0.5540(3) 0.29410(15) 0.1153(17) Uani 1 1 d .
O7 O 0.62842(13) -0.7458(5) 0.2659(2) 0.159(2) Uani 1 1 d .
H9A H 0.6117 -0.7720 0.2677 0.238 Uiso 1 1 d R
H9B H 0.6256 -0.7131 0.2389 0.238 Uiso 1 1 d R
O10 O 0.68269(8) 0.1219(4) 0.02101(15) 0.1158(18) Uani 1 1 d .
O11 O 0.57838(7) -0.0933(2) 0.04301(17) 0.0951(13) Uani 1 1 d .
O12 O 0.69094(11) -0.2495(4) 0.1258(2) 0.136(2) Uani 1 1 d .
O13 O 0.21690(11) 0.5281(3) 0.18057(14) 0.1080(15) Uani 1 1 d .
O14 O 0.11488(10) 0.7037(3) 0.0908(2) 0.1239(18) Uani 1 1 d .
N1 N 0.85111(7) 0.5158(2) 0.05997(13) 0.0532(9) Uani 1 1 d .
N2 N 0.86521(7) 0.5890(2) 0.05211(13) 0.0535(9) Uani 1 1 d .
N3 N 0.89109(8) 0.5695(2) 0.04772(14) 0.0609(10) Uani 1 1 d .
N4 N 0.81168(8) 0.6167(2) 0.11451(13) 0.0585(9) Uani 1 1 d .
N5 N 0.82972(8) 0.6837(2) 0.11719(13) 0.0546(9) Uani 1 1 d .
N6 N 0.82827(8) 0.7335(2) 0.15422(13) 0.0590(10) Uani 1 1 d .
N7 N 0.79884(7) 0.6149(2) 0.01087(13) 0.0534(9) Uani 1 1 d .
N8 N 0.81221(7) 0.6916(2) 0.01016(13) 0.0541(9) Uani 1 1 d .
N9 N 0.79874(7) 0.7459(2) -0.02271(13) 0.0547(9) Uani 1 1 d .
N10 N 0.83589(7) 0.8608(2) 0.06510(13) 0.0517(8) Uani 1 1 d .
N11 N 0.82584(7) 0.9133(2) 0.02859(13) 0.0548(9) Uani 1 1 d .
N12 N 0.84082(7) 0.9070(2) 0.10470(13) 0.0544(9) Uani 1 1 d .
N13 N 0.86891(8) 0.7666(2) -0.00298(14) 0.0583(9) Uani 1 1 d .
N14 N 0.85699(8) 0.8227(2) -0.03617(14) 0.0589(9) Uani 1 1 d .
N15 N 0.89558(8) 0.7519(2) -0.00716(15) 0.0654(11) Uani 1 1 d .
N16 N 0.88879(7) 0.7556(2) 0.10467(14) 0.0586(9) Uani 1 1 d .
N17 N 0.88933(8) 0.7988(3) 0.14493(15) 0.0684(11) Uani 1 1 d .
N18 N 0.91408(8) 0.7364(3) 0.09671(17) 0.0765(12) Uani 1 1 d .
N19 N 0.71025(7) 0.1018(2) 0.09063(14) 0.0597(10) Uani 1 1 d .
H19 H 0.7129 0.0680 0.1148 0.072 Uiso 1 1 calc R
H20 H 0.5944 0.0941 0.0698 0.072 Uiso 1 1 d R
N21 N 0.65605(9) -0.2304(3) 0.16764(14) 0.0678(11) Uani 1 1 d .
H21 H 0.6435 -0.1932 0.1721 0.081 Uiso 1 1 calc R
N22 N 0.2068(2) 0.4287(4) 0.2316(2) 0.157(4) Uani 1 1 d .
N23 N 0.15461(16) 0.7622(5) 0.1204(3) 0.132(2) Uani 1 1 d .
C1 C 0.76759(10) 0.3083(3) 0.09180(19) 0.0637(12) Uani 1 1 d .
C2 C 0.74716(12) 0.2986(4) 0.0550(3) 0.108(3) Uani 1 1 d .
H2 H 0.7461 0.3382 0.0303 0.130 Uiso 1 1 calc R
C3 C 0.72744(12) 0.2302(5) 0.0529(3) 0.127(3) Uani 1 1 d .
H3 H 0.7133 0.2254 0.0276 0.152 Uiso 1 1 calc R
C4 C 0.72960(9) 0.1707(3) 0.08943(18) 0.0613(12) Uani 1 1 d .
C5 C 0.75072(11) 0.1798(3) 0.12644(17) 0.0619(12) Uani 1 1 d .
H5 H 0.7522 0.1400 0.1511 0.074 Uiso 1 1 calc R
C6 C 0.76976(11) 0.2476(3) 0.12726(18) 0.0695(13) Uani 1 1 d .
H6 H 0.7841 0.2520 0.1521 0.083 Uiso 1 1 calc R
C7 C 0.68814(10) 0.0829(4) 0.05826(19) 0.0700(14) Uani 1 1 d .
C8 C 0.66984(9) 0.0115(3) 0.07145(16) 0.0550(11) Uani 1 1 d .
C9 C 0.64195(9) 0.0245(3) 0.05812(17) 0.0612(12) Uani 1 1 d .
H9C H 0.6356 0.0753 0.0416 0.073 Uiso 1 1 calc R
C11 C 0.63270(10) -0.1124(3) 0.09404(17) 0.0656(13) Uani 1 1 d .
H11A H 0.6202 -0.1533 0.1022 0.079 Uiso 1 1 calc R
C12 C 0.66099(10) -0.1275(3) 0.10714(18) 0.0628(12) Uani 1 1 d .
C13 C 0.67960(9) -0.0646(3) 0.09537(16) 0.0594(11) Uani 1 1 d .
H13 H 0.6984 -0.0739 0.1036 0.071 Uiso 1 1 calc R
H16 H 0.5609 0.2049 0.0454 0.071 Uiso 1 1 d R
H17 H 0.5156 0.2462 0.0342 0.071 Uiso 1 1 d R
H19A H 0.4937 0.0014 0.0592 0.071 Uiso 1 1 d R
H20A H 0.5390 -0.0440 0.0648 0.071 Uiso 1 1 d R
C22 C 0.67123(11) -0.2073(3) 0.1350(2) 0.0726(14) Uani 1 1 d .
C23 C 0.65794(11) -0.3069(3) 0.19518(18) 0.0697(13) Uani 1 1 d .
C24 C 0.63615(13) -0.3207(4) 0.2198(2) 0.0904(18) Uani 1 1 d .
H24 H 0.6222 -0.2787 0.2183 0.109 Uiso 1 1 calc R
C25 C 0.63535(14) -0.3951(5) 0.2457(2) 0.096(2) Uani 1 1 d .
H25 H 0.6208 -0.4041 0.2619 0.115 Uiso 1 1 calc R
C26 C 0.65604(15) -0.4578(4) 0.2482(2) 0.0895(18) Uani 1 1 d .
C27 C 0.67778(15) -0.4417(4) 0.2247(2) 0.0941(19) Uani 1 1 d .
H27 H 0.6919 -0.4830 0.2266 0.113 Uiso 1 1 calc R
C28 C 0.67897(13) -0.3667(3) 0.19858(19) 0.0766(15) Uani 1 1 d .
H28 H 0.6939 -0.3565 0.1834 0.092 Uiso 1 1 calc R
C29 C 0.65547(19) -0.5412(5) 0.2768(2) 0.097(2) Uani 1 1 d .
C30 C 0.78822(11) 0.3801(3) 0.0912(2) 0.0681(14) Uani 1 1 d .
C31 C 0.77549(8) 0.6186(3) -0.02210(15) 0.0515(10) Uani 1 1 d .
C32 C 0.75524(9) 0.5545(3) -0.03660(18) 0.0640(12) Uani 1 1 d .
H32 H 0.7552 0.4994 -0.0223 0.077 Uiso 1 1 calc R
C33 C 0.73560(10) 0.5785(4) -0.07310(19) 0.0738(15) Uani 1 1 d .
H33 H 0.7220 0.5376 -0.0843 0.089 Uiso 1 1 calc R
C34 C 0.73501(10) 0.6626(4) -0.0946(2) 0.0799(16) Uani 1 1 d .
H34 H 0.7209 0.6758 -0.1190 0.096 Uiso 1 1 calc R
C35 C 0.75474(10) 0.7252(3) -0.08047(19) 0.0684(13) Uani 1 1 d .
H35 H 0.7543 0.7807 -0.0945 0.082 Uiso 1 1 calc R
C36 C 0.77582(9) 0.7018(3) -0.04362(16) 0.0559(11) Uani 1 1 d .
C39 C 0.87677(12) 0.8460(3) -0.06260(17) 0.0662(13) Uani 1 1 d .
C40 C 0.87528(13) 0.9023(3) -0.10143(19) 0.0812(17) Uani 1 1 d .
H40 H 0.8592 0.9313 -0.1141 0.097 Uiso 1 1 calc R
C41 C 0.89933(18) 0.9115(5) -0.1194(3) 0.107(2) Uani 1 1 d .
H41 H 0.8996 0.9499 -0.1443 0.128 Uiso 1 1 calc R
C42 C 0.92360(18) 0.8646(5) -0.1013(3) 0.116(3) Uani 1 1 d .
H42 H 0.9389 0.8721 -0.1157 0.139 Uiso 1 1 calc R
C43 C 0.92579(14) 0.8081(4) -0.0632(3) 0.097(2) Uani 1 1 d .
H43 H 0.9418 0.7778 -0.0512 0.117 Uiso 1 1 calc R
C44 C 0.90068(12) 0.8012(3) -0.04414(19) 0.0706(14) Uani 1 1 d .
C45 C 0.82467(9) 0.9970(3) 0.04565(17) 0.0541(11) Uani 1 1 d .
C46 C 0.81542(10) 1.0766(3) 0.0228(2) 0.0660(13) Uani 1 1 d .
H46 H 0.8084 1.0784 -0.0089 0.079 Uiso 1 1 calc R
C47 C 0.81749(12) 1.1519(3) 0.0504(2) 0.0792(16) Uani 1 1 d .
H47 H 0.8120 1.2062 0.0368 0.095 Uiso 1 1 calc R
C48 C 0.82762(13) 1.1487(3) 0.0984(2) 0.0801(16) Uani 1 1 d .
H48 H 0.8285 1.2010 0.1155 0.096 Uiso 1 1 calc R
C49 C 0.83613(11) 1.0718(3) 0.12078(19) 0.0706(13) Uani 1 1 d .
H49 H 0.8428 1.0706 0.1526 0.085 Uiso 1 1 calc R
C50 C 0.83434(9) 0.9941(3) 0.09355(18) 0.0581(11) Uani 1 1 d .
C51 C 0.93211(12) 0.7714(5) 0.1322(3) 0.107(2) Uani 1 1 d .
C52 C 0.96122(15) 0.7744(8) 0.1411(4) 0.187(6) Uani 1 1 d .
H52 H 0.9719 0.7465 0.1218 0.224 Uiso 1 1 calc R
C53 C 0.97254(19) 0.8212(11) 0.1800(5) 0.258(9) Uani 1 1 d .
H53 H 0.9915 0.8278 0.1860 0.310 Uiso 1 1 calc R
C54 C 0.95714(19) 0.8598(9) 0.2112(4) 0.202(6) Uani 1 1 d .
H54 H 0.9662 0.8884 0.2376 0.242 Uiso 1 1 calc R
C55 C 0.92901(17) 0.8560(7) 0.2037(3) 0.148(4) Uani 1 1 d .
H55 H 0.9186 0.8816 0.2241 0.178 Uiso 1 1 calc R
C56 C 0.91647(13) 0.8106(5) 0.1623(2) 0.098(2) Uani 1 1 d .
C57 C 0.79808(10) 0.6239(3) 0.15151(17) 0.0638(13) Uani 1 1 d .
C58 C 0.80822(10) 0.6977(3) 0.17686(17) 0.0639(13) Uani 1 1 d .
C59 C 0.79803(13) 0.7239(4) 0.2172(2) 0.0840(17) Uani 1 1 d .
H59 H 0.8053 0.7720 0.2351 0.101 Uiso 1 1 calc R
C60 C 0.77647(15) 0.6741(5) 0.2288(2) 0.099(2) Uani 1 1 d .
H60 H 0.7690 0.6890 0.2551 0.119 Uiso 1 1 calc R
C61 C 0.76556(13) 0.6008(4) 0.2012(2) 0.0893(19) Uani 1 1 d .
H61 H 0.7508 0.5699 0.2097 0.107 Uiso 1 1 calc R
C62 C 0.77574(11) 0.5745(4) 0.1634(2) 0.0756(15) Uani 1 1 d .
H62 H 0.7685 0.5260 0.1457 0.091 Uiso 1 1 calc R
C63 C 0.89444(10) 0.4801(3) 0.05282(17) 0.0589(11) Uani 1 1 d .
C64 C 0.91719(11) 0.4238(4) 0.0514(2) 0.0800(15) Uani 1 1 d .
H64 H 0.9342 0.4457 0.0469 0.096 Uiso 1 1 calc R
C65 C 0.91268(14) 0.3345(4) 0.0570(2) 0.0894(18) Uani 1 1 d .
H65 H 0.9272 0.2953 0.0563 0.107 Uiso 1 1 calc R
C66 C 0.88713(14) 0.3001(3) 0.0636(2) 0.0859(17) Uani 1 1 d .
H66 H 0.8853 0.2392 0.0671 0.103 Uiso 1 1 calc R
C67 C 0.86479(12) 0.3534(3) 0.06523(19) 0.0731(14) Uani 1 1 d .
H67 H 0.8479 0.3305 0.0695 0.088 Uiso 1 1 calc R
C68 C 0.86905(10) 0.4458(3) 0.05989(17) 0.0592(11) Uani 1 1 d .
C69 C 0.1798(2) 0.4903(7) 0.2306(4) 0.176(5) Uani 1 1 d .
H69A H 0.1649 0.4549 0.2377 0.264 Uiso 1 1 calc R
H69B H 0.1749 0.5160 0.2002 0.264 Uiso 1 1 calc R
H69C H 0.1837 0.5367 0.2533 0.264 Uiso 1 1 calc R
C70 C 0.2102(4) 0.3600(7) 0.2621(4) 0.232(8) Uani 1 1 d .
H70A H 0.2294 0.3492 0.2718 0.349 Uiso 1 1 calc R
H70B H 0.2016 0.3079 0.2473 0.349 Uiso 1 1 calc R
H70C H 0.2018 0.3743 0.2888 0.349 Uiso 1 1 calc R
C71 C 0.2510(2) 0.4143(8) 0.2089(5) 0.218(7) Uani 1 1 d .
H71A H 0.2490 0.3658 0.1873 0.328 Uiso 1 1 calc R
H71B H 0.2565 0.3921 0.2399 0.328 Uiso 1 1 calc R
H71C H 0.2646 0.4547 0.2013 0.328 Uiso 1 1 calc R
C72 C 0.2229(3) 0.4637(5) 0.2061(3) 0.150(4) Uani 1 1 d .
C80 C 0.1333(2) 0.7610(6) 0.0908(4) 0.145(3) Uani 1 1 d .
C81 C 0.1366(4) 0.8255(8) 0.0537(5) 0.259(9) Uani 1 1 d .
H81A H 0.1311 0.8834 0.0623 0.388 Uiso 1 1 calc R
H81B H 0.1254 0.8078 0.0250 0.388 Uiso 1 1 calc R
H81C H 0.1555 0.8273 0.0496 0.388 Uiso 1 1 calc R
C82 C 0.1773(2) 0.8185(11) 0.1330(6) 0.271(9) Uani 1 1 d .
H82A H 0.1848 0.8344 0.1057 0.406 Uiso 1 1 calc R
H82B H 0.1910 0.7885 0.1546 0.406 Uiso 1 1 calc R
H82C H 0.1715 0.8711 0.1473 0.406 Uiso 1 1 calc R
C83 C 0.1535(4) 0.6818(12) 0.1593(4) 0.278(10) Uani 1 1 d .
H83A H 0.1443 0.7030 0.1838 0.417 Uiso 1 1 calc R
H83B H 0.1719 0.6641 0.1722 0.417 Uiso 1 1 calc R
H83C H 0.1437 0.6318 0.1444 0.417 Uiso 1 1 calc R
N24 N 0.79456(7) 0.9661(2) -0.08971(11) 0.0413(7) Uiso 1 1 d .
O8 O 0.77921(13) 0.9242(4) -0.0733(2) 0.142(2) Uiso 1 1 d .
C10 C 0.62317(10) -0.0381(3) 0.06933(16) 0.0586(11) Uiso 1 1 d .
O9 O 0.81652(12) 0.9636(4) -0.08415(19) 0.1227(16) Uiso 1 1 d .
O16 O 0.78271(12) 1.0250(4) -0.1227(2) 0.1339(18) Uiso 1 1 d .

loop_
_atom_site_aniso_label
_atom_site_aniso_U_11
_atom_site_aniso_U_22
_atom_site_aniso_U_33
_atom_site_aniso_U_23
_atom_site_aniso_U_13
_atom_site_aniso_U_12
O4 0.074(3) 0.140(4) 0.184(6) -0.037(4) 0.015(3) 0.040(3)
O3 0.049(2) 0.133(4) 0.159(4) -0.059(3) 0.020(3) 0.010(2)
C21 0.055(4) 0.126(6) 0.138(6) -0.066(5) 0.014(4) 0.014(4)
C18 0.052(3) 0.097(4) 0.137(6) -0.055(4) 0.018(3) 0.005(3)
C19 0.044(3) 0.104(5) 0.232(9) -0.037(5) 0.043(4) -0.010(3)
C17 0.076(4) 0.075(4) 0.188(8) -0.030(4) 0.032(5) 0.013(3)
C16 0.058(3) 0.068(3) 0.181(7) -0.035(4) 0.026(4) -0.001(3)
C20 0.063(4) 0.082(4) 0.229(9) -0.014(5) 0.052(5) 0.002(3)
C15 0.043(3) 0.070(3) 0.121(5) -0.023(3) 0.029(3) -0.003(2)
N20 0.047(2) 0.066(2) 0.107(3) -0.023(2) 0.023(2) -0.0066(18)
C14 0.049(3) 0.061(3) 0.110(4) -0.013(3) 0.022(3) -0.007(2)
Zn1 0.0479(3) 0.0445(3) 0.0601(3) 0.0046(2) 0.0187(2) 0.0064(2)
Zn2 0.0542(3) 0.0518(3) 0.0694(4) 0.0172(2) 0.0108(3) -0.0008(2)
Zn3 0.0611(3) 0.0571(3) 0.0656(4) 0.0203(3) 0.0145(3) -0.0028(2)
Zn4 0.0465(3) 0.0611(3) 0.1049(5) -0.0182(3) 0.0261(3) -0.0009(2)
Zn5 0.0799(4) 0.0742(4) 0.0707(4) 0.0073(3) 0.0258(3) -0.0177(3)
O1 0.061(2) 0.064(2) 0.114(3) 0.024(2) 0.028(2) -0.0038(16)
O2 0.093(3) 0.071(2) 0.112(3) 0.012(2) 0.002(3) -0.032(2)
O5 0.176(6) 0.089(3) 0.126(4) 0.040(3) 0.055(4) -0.011(4)
O6 0.143(4) 0.111(3) 0.084(3) 0.033(3) -0.003(3) -0.052(3)
O7 0.164(6) 0.211(7) 0.108(4) -0.045(4) 0.039(4) -0.052(5)
O10 0.068(3) 0.171(4) 0.098(3) 0.075(3) -0.019(2) -0.044(3)
O11 0.054(2) 0.065(2) 0.167(4) -0.028(2) 0.021(2) -0.0072(17)
O12 0.117(4) 0.139(4) 0.172(5) 0.099(4) 0.086(4) 0.064(3)
O13 0.166(5) 0.090(3) 0.066(2) 0.009(2) 0.013(3) -0.037(3)
O14 0.084(3) 0.088(3) 0.200(6) -0.037(3) 0.026(3) -0.030(3)
N1 0.054(2) 0.0432(18) 0.065(2) 0.0060(16) 0.0164(18) 0.0051(15)
N2 0.053(2) 0.0462(18) 0.063(2) -0.0018(17) 0.0144(18) 0.0037(16)
N3 0.050(2) 0.053(2) 0.083(3) -0.0046(19) 0.020(2) 0.0046(16)
N4 0.054(2) 0.058(2) 0.066(2) 0.0202(18) 0.0177(19) 0.0060(17)
N5 0.055(2) 0.053(2) 0.057(2) 0.0066(18) 0.0151(18) 0.0105(17)
N6 0.068(3) 0.052(2) 0.060(2) 0.0115(18) 0.0194(19) 0.0188(18)
N7 0.054(2) 0.0466(18) 0.063(2) 0.0101(17) 0.0196(18) 0.0004(16)
N8 0.049(2) 0.054(2) 0.061(2) 0.0117(17) 0.0144(18) 0.0036(16)
N9 0.048(2) 0.056(2) 0.062(2) 0.0152(18) 0.0161(18) 0.0048(16)
N10 0.051(2) 0.0469(18) 0.059(2) 0.0049(17) 0.0151(17) 0.0087(15)
N11 0.055(2) 0.0464(19) 0.068(2) 0.0122(17) 0.0238(18) 0.0073(16)
N12 0.052(2) 0.0475(18) 0.067(2) 0.0075(18) 0.0175(18) 0.0094(16)
N13 0.053(2) 0.056(2) 0.069(2) -0.0040(19) 0.0221(19) -0.0039(17)
N14 0.067(2) 0.053(2) 0.061(2) -0.0031(18) 0.023(2) -0.0100(18)
N15 0.057(2) 0.055(2) 0.090(3) -0.014(2) 0.029(2) -0.0035(18)
N16 0.050(2) 0.053(2) 0.075(3) -0.0081(19) 0.0170(19) 0.0052(16)
N17 0.056(2) 0.070(2) 0.077(3) -0.016(2) 0.004(2) 0.0125(19)
N18 0.048(2) 0.078(3) 0.102(3) -0.027(2) 0.010(2) 0.009(2)
N19 0.047(2) 0.057(2) 0.075(3) 0.0180(19) 0.0115(19) -0.0043(16)
N21 0.071(3) 0.070(2) 0.067(3) 0.002(2) 0.027(2) -0.010(2)
N22 0.307(12) 0.075(4) 0.082(4) 0.001(3) 0.009(5) -0.047(6)
N23 0.119(5) 0.134(6) 0.133(6) -0.012(5) -0.005(5) -0.046(5)
C1 0.047(3) 0.054(2) 0.092(4) 0.010(2) 0.019(3) -0.002(2)
C2 0.060(3) 0.113(5) 0.143(6) 0.082(5) -0.010(4) -0.024(3)
C3 0.062(4) 0.147(6) 0.155(7) 0.105(6) -0.030(4) -0.032(4)
C4 0.048(3) 0.053(2) 0.085(3) 0.015(2) 0.017(2) 0.000(2)
C5 0.077(3) 0.049(2) 0.060(3) 0.000(2) 0.010(3) -0.012(2)
C6 0.084(4) 0.057(3) 0.065(3) 0.002(2) 0.005(3) -0.023(2)
C7 0.050(3) 0.084(3) 0.076(3) 0.024(3) 0.010(3) -0.013(2)
C8 0.045(2) 0.063(3) 0.058(3) 0.009(2) 0.010(2) -0.0026(19)
C9 0.053(3) 0.060(3) 0.073(3) 0.001(2) 0.015(2) -0.001(2)
C11 0.058(3) 0.071(3) 0.074(3) -0.007(3) 0.029(3) -0.016(2)
C12 0.060(3) 0.060(3) 0.072(3) -0.003(2) 0.023(2) -0.003(2)
C13 0.047(2) 0.071(3) 0.064(3) -0.002(2) 0.023(2) -0.002(2)
C22 0.060(3) 0.071(3) 0.091(4) 0.016(3) 0.027(3) 0.005(2)
C23 0.075(3) 0.071(3) 0.063(3) 0.009(3) 0.013(3) -0.016(3)
C24 0.084(4) 0.101(4) 0.092(4) 0.030(4) 0.030(3) -0.003(3)
C25 0.088(4) 0.116(5) 0.086(4) 0.034(4) 0.022(3) -0.019(4)
C26 0.103(5) 0.088(4) 0.078(4) 0.017(3) 0.018(4) -0.014(4)
C27 0.106(5) 0.079(4) 0.104(5) 0.028(3) 0.038(4) 0.005(3)
C28 0.085(4) 0.071(3) 0.079(4) 0.009(3) 0.028(3) -0.002(3)
C29 0.136(7) 0.078(4) 0.080(4) 0.019(3) 0.030(4) -0.021(4)
C30 0.067(3) 0.043(2) 0.099(4) 0.011(3) 0.028(3) -0.005(2)
C31 0.041(2) 0.056(2) 0.060(3) 0.016(2) 0.016(2) 0.0072(18)
C32 0.044(2) 0.067(3) 0.084(3) 0.017(3) 0.020(2) -0.006(2)
C33 0.041(3) 0.092(4) 0.089(4) 0.032(3) 0.012(3) -0.008(2)
C34 0.042(3) 0.100(4) 0.094(4) 0.033(3) 0.002(3) -0.007(3)
C35 0.051(3) 0.070(3) 0.084(4) 0.033(3) 0.012(3) 0.009(2)
C36 0.047(2) 0.058(2) 0.068(3) 0.018(2) 0.022(2) 0.004(2)
C39 0.083(4) 0.058(3) 0.063(3) -0.009(2) 0.029(3) -0.028(3)
C40 0.106(4) 0.067(3) 0.079(4) -0.003(3) 0.040(3) -0.036(3)
C41 0.132(6) 0.101(5) 0.099(5) 0.007(4) 0.053(5) -0.048(5)
C42 0.120(6) 0.119(6) 0.127(6) -0.021(5) 0.076(5) -0.050(5)
C43 0.085(4) 0.096(4) 0.124(5) -0.011(4) 0.054(4) -0.020(3)
C44 0.080(4) 0.061(3) 0.081(4) -0.016(3) 0.045(3) -0.025(3)
C45 0.046(2) 0.048(2) 0.071(3) 0.007(2) 0.019(2) 0.0049(18)
C46 0.063(3) 0.043(2) 0.094(4) 0.007(2) 0.019(3) 0.004(2)
C47 0.081(4) 0.048(3) 0.107(5) 0.012(3) 0.010(3) 0.011(2)
C48 0.095(4) 0.039(2) 0.104(5) -0.004(3) 0.009(3) 0.003(2)
C49 0.072(3) 0.061(3) 0.074(3) -0.004(2) -0.005(3) 0.005(2)
C50 0.046(2) 0.045(2) 0.086(4) 0.003(2) 0.017(2) 0.0070(18)
C51 0.048(3) 0.144(6) 0.125(5) -0.068(5) 0.000(3) 0.013(3)
C52 0.056(4) 0.255(12) 0.234(11) -0.152(10) -0.027(5) 0.021(6)
C53 0.064(5) 0.43(2) 0.265(15) -0.216(16) -0.020(7) 0.006(9)
C54 0.085(6) 0.314(16) 0.187(10) -0.150(11) -0.038(6) 0.039(8)
C55 0.086(5) 0.214(10) 0.138(7) -0.083(7) 0.000(5) 0.012(6)
C56 0.067(4) 0.119(5) 0.102(5) -0.041(4) -0.004(3) 0.012(3)
C57 0.061(3) 0.068(3) 0.066(3) 0.032(3) 0.020(2) 0.021(2)
C58 0.074(3) 0.057(3) 0.068(3) 0.027(2) 0.034(3) 0.025(2)
C59 0.100(4) 0.087(4) 0.074(4) 0.030(3) 0.039(3) 0.033(3)
C60 0.121(5) 0.098(5) 0.094(5) 0.048(4) 0.065(4) 0.040(4)
C61 0.082(4) 0.092(4) 0.105(5) 0.043(4) 0.046(4) 0.027(3)
C62 0.067(3) 0.079(3) 0.085(4) 0.029(3) 0.026(3) 0.015(3)
C63 0.055(3) 0.053(2) 0.070(3) -0.001(2) 0.015(2) 0.008(2)
C64 0.064(3) 0.071(3) 0.106(4) -0.015(3) 0.019(3) 0.016(3)
C65 0.089(4) 0.068(3) 0.111(5) -0.004(3) 0.016(4) 0.031(3)
C66 0.097(5) 0.052(3) 0.108(5) 0.000(3) 0.012(4) 0.019(3)
C67 0.082(4) 0.049(3) 0.085(4) 0.001(2) 0.005(3) 0.000(2)
C68 0.061(3) 0.051(2) 0.064(3) 0.002(2) 0.005(2) 0.010(2)
C69 0.125(8) 0.163(9) 0.252(13) -0.095(9) 0.063(8) -0.030(7)
C70 0.47(2) 0.112(7) 0.114(7) 0.015(6) 0.032(10) -0.067(11)
C71 0.178(11) 0.187(11) 0.269(15) -0.097(10) -0.026(10) 0.091(10)
C72 0.273(14) 0.086(5) 0.080(5) -0.008(4) -0.009(6) -0.068(7)
C80 0.136(8) 0.110(6) 0.190(10) -0.051(7) 0.033(8) -0.025(6)
C81 0.43(3) 0.153(10) 0.233(15) 0.015(10) 0.175(17) -0.063(13)
C82 0.105(8) 0.346(19) 0.37(2) -0.184(17) 0.071(11) -0.116(10)
C83 0.35(2) 0.36(2) 0.133(10) -0.025(12) 0.047(12) 0.186(19)

loop_
_atom_type_symbol
_atom_type_description
_atom_type_scat_dispersion_real
_atom_type_scat_dispersion_imag
_atom_type_scat_source
C C 0.0033 0.0016 'International Tables Vol C Tables 4.2.6.8 and 6.1.1.4'
H H 0.0000 0.0000 'International Tables Vol C Tables 4.2.6.8 and 6.1.1.4'
N N 0.0061 0.0033 'International Tables Vol C Tables 4.2.6.8 and 6.1.1.4'
O O 0.0106 0.0060 'International Tables Vol C Tables 4.2.6.8 and 6.1.1.4'
Zn Zn 0.2839 1.4301 'International Tables Vol C Tables 4.2.6.8 and 6.1.1.4'

loop_
_geom_angle_atom_site_label_1
_geom_angle_atom_site_label_2
_geom_angle_atom_site_label_3
_geom_angle
_geom_angle_site_symmetry_1
_geom_angle_site_symmetry_3
C21 O4 Zn4 80.4(4) . 3_445
C21 O3 Zn4 102.0(5) . 3_445
O3 C21 O4 119.4(6) . .
O3 C21 C18 119.8(8) . .
O4 C21 C18 120.8(8) . .
O3 C21 Zn4 49.2(3) . 3_445
O4 C21 Zn4 70.3(4) . 3_445
C18 C21 Zn4 168.8(7) . 3_445
C19 C18 C17 116.9(5) . .
C19 C18 C21 120.3(7) . .
C17 C18 C21 122.8(7) . .
C18 C19 C20 122.5(6) . .
C18 C19 H19A 119.6 . .
C20 C19 H19A 117.9 . .
C18 C17 C16 122.1(6) . .
C18 C17 H17 119.5 . .
C16 C17 H17 118.4 . .
C15 C16 C17 119.5(6) . .
C15 C16 H16 119.8 . .
C17 C16 H16 120.7 . .
C15 C20 C19 119.5(6) . .
C15 C20 H20A 119.3 . .
C19 C20 H20A 121.2 . .
C16 C15 C20 119.4(5) . .
C16 C15 N20 118.9(5) . .
C20 C15 N20 121.7(5) . .
C14 N20 C15 125.9(4) . .
C14 N20 H20 117.7 . .
C15 N20 H20 116.5 . .
O11 C14 N20 125.0(5) . .
O11 C14 C10 119.2(4) . .
N20 C14 C10 115.8(4) . .
N8 Zn1 N2 90.67(14) . .
N8 Zn1 N10 91.36(14) . .
N2 Zn1 N10 177.96(14) . .
N8 Zn1 N16 178.55(13) . .
N2 Zn1 N16 88.34(14) . .
N10 Zn1 N16 89.63(14) . .
N8 Zn1 N5 89.34(14) . .
N2 Zn1 N5 90.29(13) . .
N10 Zn1 N5 89.61(13) . .
N16 Zn1 N5 91.72(15) . .
N8 Zn1 N13 89.26(14) . .
N2 Zn1 N13 90.87(13) . .
N10 Zn1 N13 89.29(13) . .
N16 Zn1 N13 89.71(15) . .
N5 Zn1 N13 178.19(14) . .
O1 Zn2 N1 131.33(15) . .
O1 Zn2 N7 106.85(16) . .
N1 Zn2 N7 101.29(14) . .
O1 Zn2 N4 116.20(16) . .
N1 Zn2 N4 100.31(15) . .
N7 Zn2 N4 93.82(15) . .
N9 Zn3 N14 103.61(15) . .
N9 Zn3 N11 100.72(15) . .
N14 Zn3 N11 92.50(15) . .
N9 Zn3 O9 144.70(19) . .
N14 Zn3 O9 96.74(19) . .
N11 Zn3 O9 106.94(18) . .
N9 Zn3 O8 95.8(2) . .
N14 Zn3 O8 148.92(19) . .
N11 Zn3 O8 107.63(19) . .
O9 Zn3 O8 55.3(2) . .
N9 Zn3 N24 121.98(14) . .
N14 Zn3 N24 122.37(14) . .
N11 Zn3 N24 109.75(13) . .
O9 Zn3 N24 26.68(16) . .
O8 Zn3 N24 28.63(16) . .
O3 Zn4 N15 148.4(2) 3 .
O3 Zn4 N3 99.7(2) 3 .
N15 Zn4 N3 103.56(16) . .
O3 Zn4 N18 104.87(18) 3 .
N15 Zn4 N18 94.89(17) . .
N3 Zn4 N18 93.35(17) . .
O3 Zn4 O4 58.1(2) 3 3
N15 Zn4 O4 95.79(19) . 3
N3 Zn4 O4 157.25(17) . 3
N18 Zn4 O4 96.83(18) . 3
O3 Zn4 C21 28.8(3) 3 3
N15 Zn4 C21 122.8(3) . 3
N3 Zn4 C21 128.2(2) . 3
N18 Zn4 C21 103.54(18) . 3
O4 Zn4 C21 29.3(2) 3 3
O6 Zn5 N17 102.9(2) . 4_635
O6 Zn5 N6 152.0(2) . 4_635
N17 Zn5 N6 103.91(16) 4_635 4_635
O6 Zn5 N12 94.81(17) . 4_635
N17 Zn5 N12 89.15(16) 4_635 4_635
N6 Zn5 N12 93.60(15) 4_635 4_635
O6 Zn5 O7 89.6(2) . .
N17 Zn5 O7 86.0(2) 4_635 .
N6 Zn5 O7 84.3(2) 4_635 .
N12 Zn5 O7 174.1(2) 4_635 .
O6 Zn5 O5 59.5(2) . .
N17 Zn5 O5 162.0(2) 4_635 .
N6 Zn5 O5 93.1(2) 4_635 .
N12 Zn5 O5 95.78(18) 4_635 .
O7 Zn5 O5 89.9(2) . .
C30 O1 Zn2 111.4(3) . .
C29 O5 Zn5 83.1(5) . .
C29 O6 Zn5 96.4(5) . .
Zn5 O7 H9A 113.3 . .
Zn5 O7 H9B 112.6 . .
H9A O7 H9B 105.5 . .
N2 N1 C68 106.2(3) . .
N2 N1 Zn2 119.3(3) . .
C68 N1 Zn2 134.1(3) . .
N3 N2 N1 111.4(3) . .
N3 N2 Zn1 123.9(3) . .
N1 N2 Zn1 124.0(3) . .
N2 N3 C63 107.9(4) . .
N2 N3 Zn4 121.5(3) . .
C63 N3 Zn4 130.6(3) . .
N5 N4 C57 107.6(4) . .
N5 N4 Zn2 118.8(3) . .
C57 N4 Zn2 133.5(3) . .
N6 N5 N4 110.6(3) . .
N6 N5 Zn1 124.6(3) . .
N4 N5 Zn1 122.7(3) . .
N5 N6 C58 107.6(4) . .
N5 N6 Zn5 120.2(3) . 4_665
C58 N6 Zn5 132.1(3) . 4_665
N8 N7 C31 108.3(3) . .
N8 N7 Zn2 120.0(3) . .
C31 N7 Zn2 130.9(3) . .
N7 N8 N9 110.5(4) . .
N7 N8 Zn1 123.9(3) . .
N9 N8 Zn1 125.6(3) . .
N8 N9 C36 107.2(3) . .
N8 N9 Zn3 118.3(3) . .
C36 N9 Zn3 133.9(3) . .
N12 N10 N11 111.4(3) . .
N12 N10 Zn1 123.9(3) . .
N11 N10 Zn1 123.6(3) . .
N10 N11 C45 106.7(4) . .
N10 N11 Zn3 119.4(3) . .
C45 N11 Zn3 133.8(3) . .
N10 N12 C50 106.9(4) . .
N10 N12 Zn5 119.3(3) . 4_665
C50 N12 Zn5 133.7(3) . 4_665
N14 N13 N15 110.8(4) . .
N14 N13 Zn1 124.1(3) . .
N15 N13 Zn1 124.2(3) . .
N13 N14 C39 107.1(4) . .
N13 N14 Zn3 118.9(3) . .
C39 N14 Zn3 134.0(4) . .
N13 N15 C44 106.6(4) . .
N13 N15 Zn4 120.2(3) . .
C44 N15 Zn4 133.2(4) . .
N18 N16 N17 111.7(4) . .
N18 N16 Zn1 125.8(3) . .
N17 N16 Zn1 122.5(3) . .
N16 N17 C56 105.5(4) . .
N16 N17 Zn5 123.9(3) . 4_665
C56 N17 Zn5 130.6(4) . 4_665
N16 N18 C51 107.4(4) . .
N16 N18 Zn4 119.0(3) . .
C51 N18 Zn4 133.6(4) . .
C7 N19 C4 127.5(4) . .
C7 N19 H19 116.3 . .
C4 N19 H19 116.3 . .
C22 N21 C23 128.6(5) . .
C22 N21 H21 115.7 . .
C23 N21 H21 115.7 . .
C72 N22 C70 132.0(13) . .
C72 N22 C69 109.7(8) . .
C70 N22 C69 117.7(11) . .
C80 N23 C82 137.4(11) . .
C80 N23 C83 110.0(10) . .
C82 N23 C83 112.1(11) . .
C2 C1 C6 118.7(5) . .
C2 C1 C30 119.5(5) . .
C6 C1 C30 121.6(5) . .
C1 C2 C3 122.1(5) . .
C1 C2 H2 118.9 . .
C3 C2 H2 118.9 . .
C4 C3 C2 118.4(6) . .
C4 C3 H3 120.8 . .
C2 C3 H3 120.8 . .
C5 C4 C3 119.3(5) . .
C5 C4 N19 118.8(4) . .
C3 C4 N19 121.9(5) . .
C4 C5 C6 120.7(5) . .
C4 C5 H5 119.6 . .
C6 C5 H5 119.6 . .
C1 C6 C5 120.7(5) . .
C1 C6 H6 119.7 . .
C5 C6 H6 119.7 . .
O10 C7 N19 123.6(4) . .
O10 C7 C8 121.2(5) . .
N19 C7 C8 115.2(4) . .
C9 C8 C13 120.5(4) . .
C9 C8 C7 116.1(4) . .
C13 C8 C7 123.4(4) . .
C8 C9 C10 120.3(4) . .
C8 C9 H9C 119.8 . .
C10 C9 H9C 119.8 . .
C10 C11 C12 121.0(4) . .
C10 C11 H11A 119.5 . .
C12 C11 H11A 119.5 . .
C13 C12 C11 119.1(5) . .
C13 C12 C22 120.1(5) . .
C11 C12 C22 120.8(4) . .
C8 C13 C12 119.7(4) . .
C8 C13 H13 120.2 . .
C12 C13 H13 120.2 . .
O12 C22 N21 124.7(5) . .
O12 C22 C12 120.6(5) . .
N21 C22 C12 114.5(4) . .
C28 C23 C24 120.2(5) . .
C28 C23 N21 124.4(5) . .
C24 C23 N21 115.4(5) . .
C25 C24 C23 120.1(6) . .
C25 C24 H24 120.0 . .
C23 C24 H24 120.0 . .
C24 C25 C26 120.5(6) . .
C24 C25 H25 119.8 . .
C26 C25 H25 119.8 . .
C25 C26 C27 118.5(6) . .
C25 C26 C29 121.3(6) . .
C27 C26 C29 120.2(7) . .
C28 C27 C26 121.7(6) . .
C28 C27 H27 119.2 . .
C26 C27 H27 119.2 . .
C23 C28 C27 119.0(5) . .
C23 C28 H28 120.5 . .
C27 C28 H28 120.5 . .
O5 C29 O6 121.0(6) . .
O5 C29 C26 123.7(7) . .
O6 C29 C26 115.1(7) . .
O2 C30 O1 121.8(4) . .
O2 C30 C1 121.9(5) . .
O1 C30 C1 116.3(5) . .
N7 C31 C36 106.2(4) . .
N7 C31 C32 131.0(4) . .
C36 C31 C32 122.7(4) . .
C33 C32 C31 115.6(4) . .
C33 C32 H32 122.2 . .
C31 C32 H32 122.2 . .
C32 C33 C34 122.9(5) . .
C32 C33 H33 118.5 . .
C34 C33 H33 118.5 . .
C35 C34 C33 121.5(5) . .
C35 C34 H34 119.2 . .
C33 C34 H34 119.2 . .
C34 C35 C36 117.1(4) . .
C34 C35 H35 121.5 . .
C36 C35 H35 121.5 . .
N9 C36 C31 107.8(4) . .
N9 C36 C35 132.1(4) . .
C31 C36 C35 120.2(4) . .
N14 C39 C44 107.0(4) . .
N14 C39 C40 130.7(6) . .
C44 C39 C40 122.3(5) . .
C41 C40 C39 115.5(7) . .
C41 C40 H40 122.3 . .
C39 C40 H40 122.3 . .
C40 C41 C42 122.4(6) . .
C40 C41 H41 118.8 . .
C42 C41 H41 118.8 . .
C43 C42 C41 123.7(6) . .
C43 C42 H42 118.1 . .
C41 C42 H42 118.1 . .
C42 C43 C44 113.0(7) . .
C42 C43 H43 123.5 . .
C44 C43 H43 123.5 . .
N15 C44 C39 108.5(4) . .
N15 C44 C43 128.5(6) . .
C39 C44 C43 123.0(5) . .
N11 C45 C50 107.8(4) . .
N11 C45 C46 130.3(5) . .
C50 C45 C46 121.9(4) . .
C47 C46 C45 115.8(5) . .
C47 C46 H46 122.1 . .
C45 C46 H46 122.1 . .
C46 C47 C48 121.9(5) . .
C46 C47 H47 119.0 . .
C48 C47 H47 119.0 . .
C49 C48 C47 122.5(5) . .
C49 C48 H48 118.8 . .
C47 C48 H48 118.8 . .
C48 C49 C50 116.9(5) . .
C48 C49 H49 121.6 . .
C50 C49 H49 121.6 . .
N12 C50 C45 107.0(4) . .
N12 C50 C49 132.0(5) . .
C45 C50 C49 121.0(4) . .
N18 C51 C56 106.5(5) . .
N18 C51 C52 132.1(6) . .
C56 C51 C52 121.4(6) . .
C53 C52 C51 115.4(8) . .
C53 C52 H52 122.3 . .
C51 C52 H52 122.3 . .
C52 C53 C54 123.9(9) . .
C52 C53 H53 118.1 . .
C54 C53 H53 118.1 . .
C55 C54 C53 121.3(8) . .
C55 C54 H54 119.4 . .
C53 C54 H54 119.4 . .
C54 C55 C56 116.2(7) . .
C54 C55 H55 121.9 . .
C56 C55 H55 121.9 . .
N17 C56 C51 108.8(5) . .
N17 C56 C55 129.6(6) . .
C51 C56 C55 121.6(6) . .
N4 C57 C58 107.6(4) . .
N4 C57 C62 130.7(5) . .
C58 C57 C62 121.4(5) . .
N6 C58 C57 106.5(4) . .
N6 C58 C59 131.9(5) . .
C57 C58 C59 121.6(5) . .
C60 C59 C58 116.3(6) . .
C60 C59 H59 121.9 . .
C58 C59 H59 121.9 . .
C59 C60 C61 121.3(6) . .
C59 C60 H60 119.4 . .
C61 C60 H60 119.4 . .
C62 C61 C60 122.5(6) . .
C62 C61 H61 118.8 . .
C60 C61 H61 118.8 . .
C61 C62 C57 116.9(6) . .
C61 C62 H62 121.6 . .
C57 C62 H62 121.6 . .
N3 C63 C68 106.7(4) . .
N3 C63 C64 132.4(5) . .
C68 C63 C64 121.0(4) . .
C65 C64 C63 116.1(5) . .
C65 C64 H64 121.9 . .
C63 C64 H64 121.9 . .
C64 C65 C66 122.8(5) . .
C64 C65 H65 118.6 . .
C66 C65 H65 118.6 . .
C67 C66 C65 122.2(5) . .
C67 C66 H66 118.9 . .
C65 C66 H66 118.9 . .
C66 C67 C68 115.9(5) . .
C66 C67 H67 122.0 . .
C68 C67 H67 122.0 . .
N1 C68 C63 107.8(4) . .
N1 C68 C67 130.2(5) . .
C63 C68 C67 122.0(4) . .
N22 C69 H69A 109.5 . .
N22 C69 H69B 109.5 . .
H69A C69 H69B 109.5 . .
N22 C69 H69C 109.5 . .
H69A C69 H69C 109.5 . .
H69B C69 H69C 109.5 . .
N22 C70 H70A 109.5 . .
N22 C70 H70B 109.5 . .
H70A C70 H70B 109.5 . .
N22 C70 H70C 109.5 . .
H70A C70 H70C 109.5 . .
H70B C70 H70C 109.5 . .
C72 C71 H71A 109.5 . .
C72 C71 H71B 109.5 . .
H71A C71 H71B 109.5 . .
C72 C71 H71C 109.5 . .
H71A C71 H71C 109.5 . .
H71B C71 H71C 109.5 . .
O13 C72 N22 124.2(12) . .
O13 C72 C71 122.2(12) . .
N22 C72 C71 113.5(10) . .
N23 C80 O14 122.7(11) . .
N23 C80 C81 108.3(11) . .
O14 C80 C81 128.1(13) . .
C80 C81 H81A 109.5 . .
C80 C81 H81B 109.5 . .
H81A C81 H81B 109.5 . .
C80 C81 H81C 109.5 . .
H81A C81 H81C 109.5 . .
H81B C81 H81C 109.5 . .
N23 C82 H82A 109.5 . .
N23 C82 H82B 109.5 . .
H82A C82 H82B 109.5 . .
N23 C82 H82C 109.5 . .
H82A C82 H82C 109.5 . .
H82B C82 H82C 109.5 . .
N23 C83 H83A 109.5 . .
N23 C83 H83B 109.5 . .
H83A C83 H83B 109.5 . .
N23 C83 H83C 109.5 . .
H83A C83 H83C 109.5 . .
H83B C83 H83C 109.5 . .
O9 N24 O8 129.6(5) . .
O9 N24 O16 115.9(5) . .
O8 N24 O16 114.5(5) . .
O9 N24 Zn3 61.5(3) . .
O8 N24 Zn3 68.1(4) . .
O16 N24 Zn3 175.6(3) . .
N24 O8 Zn3 83.3(4) . .
C11 C10 C9 119.4(4) . .
C11 C10 C14 117.2(4) . .
C9 C10 C14 123.4(4) . .
N24 O9 Zn3 91.8(4) . .

loop_
_geom_bond_atom_site_label_1
_geom_bond_atom_site_label_2
_geom_bond_distance
_geom_bond_site_symmetry_2
O4 C21 1.264(9) .
O4 Zn4 2.430(6) 3_445
O3 C21 1.253(9) .
O3 Zn4 1.970(4) 3_445
C21 C18 1.471(8) .
C21 Zn4 2.546(7) 3_445
C18 C19 1.341(10) .
C18 C17 1.370(9) .
C19 C20 1.382(8) .
C19 H19A 0.9479 .
C17 C16 1.379(8) .
C17 H17 0.9220 .
C16 C15 1.355(8) .
C16 H16 0.9271 .
C20 C15 1.364(8) .
C20 H20A 0.9516 .
C15 N20 1.440(6) .
N20 C14 1.319(6) .
N20 H20 0.8577 .
C14 O11 1.236(6) .
C14 C10 1.505(7) .
Zn1 N8 2.186(4) .
Zn1 N2 2.189(4) .
Zn1 N10 2.196(4) .
Zn1 N16 2.218(4) .
Zn1 N5 2.219(4) .
Zn1 N13 2.223(4) .
Zn2 O1 1.904(3) .
Zn2 N1 1.996(4) .
Zn2 N7 2.037(4) .
Zn2 N4 2.043(4) .
Zn3 N9 2.005(4) .
Zn3 N14 2.040(4) .
Zn3 N11 2.047(4) .
Zn3 O9 2.093(5) .
Zn3 O8 2.223(6) .
Zn3 N24 2.380(3) .
Zn4 O3 1.970(4) 3
Zn4 N15 2.015(4) .
Zn4 N3 2.066(4) .
Zn4 N18 2.087(4) .
Zn4 O4 2.430(6) 3
Zn4 C21 2.546(7) 3
Zn5 O6 1.981(5) .
Zn5 N17 2.039(4) 4_635
Zn5 N6 2.050(4) 4_635
Zn5 N12 2.197(4) 4_635
Zn5 O7 2.274(5) .
Zn5 O5 2.351(5) .
O1 C30 1.287(6) .
O2 C30 1.233(7) .
O5 C29 1.178(9) .
O6 C29 1.319(9) .
O7 H9A 0.9230 .
O7 H9B 0.9201 .
O10 C7 1.224(6) .
O12 C22 1.228(6) .
O13 C72 1.229(9) .
O14 C80 1.254(10) .
N1 N2 1.344(5) .
N1 C68 1.378(5) .
N2 N3 1.336(5) .
N3 C63 1.363(6) .
N4 N5 1.339(5) .
N4 C57 1.362(6) .
N5 N6 1.325(5) .
N6 C58 1.384(6) .
N6 Zn5 2.050(4) 4_665
N7 N8 1.333(5) .
N7 C31 1.375(6) .
N8 N9 1.350(5) .
N9 C36 1.367(6) .
N10 N12 1.335(5) .
N10 N11 1.352(5) .
N11 C45 1.361(5) .
N12 C50 1.378(5) .
N12 Zn5 2.197(4) 4_665
N13 N14 1.345(5) .
N13 N15 1.358(5) .
N14 C39 1.382(6) .
N15 C44 1.365(6) .
N16 N18 1.336(5) .
N16 N17 1.337(5) .
N17 C56 1.363(7) .
N17 Zn5 2.039(4) 4_665
N18 C51 1.356(7) .
N19 C7 1.350(6) .
N19 C4 1.415(6) .
N19 H19 0.8600 .
N21 C22 1.347(6) .
N21 C23 1.399(6) .
N21 H21 0.8600 .
N22 C72 1.286(12) .
N22 C70 1.358(11) .
N22 C69 1.617(13) .
N23 C80 1.246(12) .
N23 C82 1.403(11) .
N23 C83 1.667(17) .
C1 C2 1.354(8) .
C1 C6 1.370(7) .
C1 C30 1.488(6) .
C2 C3 1.411(8) .
C2 H2 0.9300 .
C3 C4 1.383(7) .
C3 H3 0.9300 .
C4 C5 1.378(7) .
C5 C6 1.386(6) .
C5 H5 0.9300 .
C6 H6 0.9300 .
C7 C8 1.495(6) .
C8 C9 1.382(6) .
C8 C13 1.387(6) .
C9 C10 1.398(6) .
C9 H9C 0.9300 .
C11 C10 1.373(7) .
C11 C12 1.404(7) .
C11 H11A 0.9300 .
C12 C13 1.400(6) .
C12 C22 1.493(7) .
C13 H13 0.9300 .
C23 C28 1.365(8) .
C23 C24 1.399(8) .
C24 C25 1.357(8) .
C24 H24 0.9300 .
C25 C26 1.384(9) .
C25 H25 0.9300 .
C26 C27 1.384(9) .
C26 C29 1.510(8) .
C27 C28 1.370(7) .
C27 H27 0.9300 .
C28 H28 0.9300 .
C31 C36 1.403(6) .
C31 C32 1.405(6) .
C32 C33 1.365(7) .
C32 H32 0.9300 .
C33 C34 1.414(7) .
C33 H33 0.9300 .
C34 C35 1.370(7) .
C34 H34 0.9300 .
C35 C36 1.412(7) .
C35 H35 0.9300 .
C39 C44 1.389(8) .
C39 C40 1.405(7) .
C40 C41 1.379(9) .
C40 H40 0.9300 .
C41 C42 1.416(11) .
C41 H41 0.9300 .
C42 C43 1.389(10) .
C42 H42 0.9300 .
C43 C44 1.440(7) .
C43 H43 0.9300 .
C45 C50 1.399(7) .
C45 C46 1.412(6) .
C46 C47 1.386(7) .
C46 H46 0.9300 .
C47 C48 1.406(8) .
C47 H47 0.9300 .
C48 C49 1.363(7) .
C48 H48 0.9300 .
C49 C50 1.409(7) .
C49 H49 0.9300 .
C51 C56 1.389(8) .
C51 C52 1.418(9) .
C52 C53 1.375(12) .
C52 H52 0.9300 .
C53 C54 1.401(13) .
C53 H53 0.9300 .
C54 C55 1.370(11) .
C54 H54 0.9300 .
C55 C56 1.435(10) .
C55 H55 0.9300 .
C57 C58 1.384(7) .
C57 C62 1.418(7) .
C58 C59 1.406(7) .
C59 C60 1.387(9) .
C59 H59 0.9300 .
C60 C61 1.419(10) .
C60 H60 0.9300 .
C61 C62 1.343(8) .
C61 H61 0.9300 .
C62 H62 0.9300 .
C63 C68 1.401(7) .
C63 C64 1.413(6) .
C64 C65 1.380(8) .
C64 H64 0.9300 .
C65 C66 1.405(9) .
C65 H65 0.9300 .
C66 C67 1.370(8) .
C66 H66 0.9300 .
C67 C68 1.421(6) .
C67 H67 0.9300 .
C69 H69A 0.9600 .
C69 H69B 0.9600 .
C69 H69C 0.9600 .
C70 H70A 0.9600 .
C70 H70B 0.9600 .
C70 H70C 0.9600 .
C71 C72 1.562(15) .
C71 H71A 0.9600 .
C71 H71B 0.9600 .
C71 H71C 0.9600 .
C80 C81 1.484(15) .
C81 H81A 0.9600 .
C81 H81B 0.9600 .
C81 H81C 0.9600 .
C82 H82A 0.9600 .
C82 H82B 0.9600 .
C82 H82C 0.9600 .
C83 H83A 0.9600 .
C83 H83B 0.9600 .
C83 H83C 0.9600 .
N24 O9 1.069(6) .
N24 O8 1.148(6) .
N24 O16 1.367(6) .

loop_
_geom_torsion_atom_site_label_1
_geom_torsion_atom_site_label_2
_geom_torsion_atom_site_label_3
_geom_torsion_atom_site_label_4
_geom_torsion
_geom_torsion_site_symmetry_1
_geom_torsion_site_symmetry_4
Zn4 O3 C21 O4 4.3(8) 3_445 .
Zn4 O3 C21 C18 -177.3(5) 3_445 .
Zn4 O4 C21 O3 -3.5(6) 3_445 .
Zn4 O4 C21 C18 178.1(6) 3_445 .
O3 C21 C18 C19 11.0(11) . .
O4 C21 C18 C19 -170.6(8) . .
Zn4 C21 C18 C19 0(3) 3_445 .
O3 C21 C18 C17 -169.9(7) . .
O4 C21 C18 C17 8.5(11) . .
Zn4 C21 C18 C17 180(100) 3_445 .
C17 C18 C19 C20 -0.3(13) . .
C21 C18 C19 C20 178.8(8) . .
C19 C18 C17 C16 -2.1(13) . .
C21 C18 C17 C16 178.7(7) . .
C18 C17 C16 C15 2.8(13) . .
C18 C19 C20 C15 2.2(14) . .
C17 C16 C15 C20 -0.8(12) . .
C17 C16 C15 N20 -178.6(7) . .
C19 C20 C15 C16 -1.6(13) . .
C19 C20 C15 N20 176.2(7) . .
C16 C15 N20 C14 -158.5(7) . .
C20 C15 N20 C14 23.8(10) . .
C15 N20 C14 O11 4.1(10) . .
C15 N20 C14 C10 -175.2(5) . .
N1 Zn2 O1 C30 60.8(4) . .
N7 Zn2 O1 C30 -176.7(3) . .
N4 Zn2 O1 C30 -73.6(4) . .
O6 Zn5 O5 C29 -1.0(5) . .
N17 Zn5 O5 C29 12.1(9) 4_635 .
N6 Zn5 O5 C29 172.9(5) 4_635 .
N12 Zn5 O5 C29 -93.2(5) 4_635 .
O7 Zn5 O5 C29 88.6(5) . .
N17 Zn5 O6 C29 -175.0(4) 4_635 .
N6 Zn5 O6 C29 -12.3(6) 4_635 .
N12 Zn5 O6 C29 94.7(4) 4_635 .
O7 Zn5 O6 C29 -89.2(4) . .
O5 Zn5 O6 C29 0.9(4) . .
O1 Zn2 N1 N2 163.4(3) . .
N7 Zn2 N1 N2 38.7(3) . .
N4 Zn2 N1 N2 -57.4(3) . .
O1 Zn2 N1 C68 -8.6(5) . .
N7 Zn2 N1 C68 -133.3(4) . .
N4 Zn2 N1 C68 130.7(4) . .
C68 N1 N2 N3 -0.9(5) . .
Zn2 N1 N2 N3 -174.9(3) . .
C68 N1 N2 Zn1 -171.2(3) . .
Zn2 N1 N2 Zn1 14.8(4) . .
N8 Zn1 N2 N3 137.5(3) . .
N10 Zn1 N2 N3 -46(4) . .
N16 Zn1 N2 N3 -41.5(3) . .
N5 Zn1 N2 N3 -133.2(3) . .
N13 Zn1 N2 N3 48.2(4) . .
N8 Zn1 N2 N1 -53.4(3) . .
N10 Zn1 N2 N1 123(4) . .
N16 Zn1 N2 N1 127.6(3) . .
N5 Zn1 N2 N1 35.9(3) . .
N13 Zn1 N2 N1 -142.7(3) . .
N1 N2 N3 C63 0.0(5) . .
Zn1 N2 N3 C63 170.3(3) . .
N1 N2 N3 Zn4 -179.1(3) . .
Zn1 N2 N3 Zn4 -8.8(5) . .
O3 Zn4 N3 N2 163.4(3) 3 .
N15 Zn4 N3 N2 -38.2(4) . .
N18 Zn4 N3 N2 57.7(4) . .
O4 Zn4 N3 N2 174.2(4) 3 .
C21 Zn4 N3 N2 167.8(3) 3 .
O3 Zn4 N3 C63 -15.5(5) 3 .
N15 Zn4 N3 C63 142.9(4) . .
N18 Zn4 N3 C63 -121.2(4) . .
O4 Zn4 N3 C63 -4.6(8) 3 .
C21 Zn4 N3 C63 -11.1(5) 3 .
O1 Zn2 N4 N5 -175.4(3) . .
N1 Zn2 N4 N5 37.7(3) . .
N7 Zn2 N4 N5 -64.6(3) . .
O1 Zn2 N4 C57 9.0(5) . .
N1 Zn2 N4 C57 -137.9(4) . .
N7 Zn2 N4 C57 119.9(4) . .
C57 N4 N5 N6 -0.1(5) . .
Zn2 N4 N5 N6 -176.7(3) . .
C57 N4 N5 Zn1 -164.5(3) . .
Zn2 N4 N5 Zn1 18.9(4) . .
N8 Zn1 N5 N6 -127.1(3) . .
N2 Zn1 N5 N6 142.2(3) . .
N10 Zn1 N5 N6 -35.7(3) . .
N16 Zn1 N5 N6 53.9(3) . .
N13 Zn1 N5 N6 -88(4) . .
N8 Zn1 N5 N4 35.1(3) . .
N2 Zn1 N5 N4 -55.6(3) . .
N10 Zn1 N5 N4 126.5(3) . .
N16 Zn1 N5 N4 -143.9(3) . .
N13 Zn1 N5 N4 74(4) . .
N4 N5 N6 C58 -0.2(5) . .
Zn1 N5 N6 C58 163.8(3) . .
N4 N5 N6 Zn5 176.2(3) . 4_665
Zn1 N5 N6 Zn5 -19.8(4) . 4_665
O1 Zn2 N7 N8 168.9(3) . .
N1 Zn2 N7 N8 -51.3(3) . .
N4 Zn2 N7 N8 50.0(3) . .
O1 Zn2 N7 C31 0.6(4) . .
N1 Zn2 N7 C31 140.4(4) . .
N4 Zn2 N7 C31 -118.3(4) . .
C31 N7 N8 N9 -0.9(5) . .
Zn2 N7 N8 N9 -171.6(3) . .
C31 N7 N8 Zn1 177.2(3) . .
Zn2 N7 N8 Zn1 6.6(4) . .
N2 Zn1 N8 N7 40.0(3) . .
N10 Zn1 N8 N7 -139.9(3) . .
N16 Zn1 N8 N7 87(5) . .
N5 Zn1 N8 N7 -50.3(3) . .
N13 Zn1 N8 N7 130.8(3) . .
N2 Zn1 N8 N9 -142.2(3) . .
N10 Zn1 N8 N9 38.0(3) . .
N16 Zn1 N8 N9 -95(5) . .
N5 Zn1 N8 N9 127.6(3) . .
N13 Zn1 N8 N9 -51.3(3) . .
N7 N8 N9 C36 0.2(5) . .
Zn1 N8 N9 C36 -177.9(3) . .
N7 N8 N9 Zn3 -172.1(3) . .
Zn1 N8 N9 Zn3 9.8(4) . .
N14 Zn3 N9 N8 41.3(3) . .
N11 Zn3 N9 N8 -53.9(3) . .
O9 Zn3 N9 N8 164.7(3) . .
O8 Zn3 N9 N8 -163.2(3) . .
N24 Zn3 N9 N8 -175.5(3) . .
N14 Zn3 N9 C36 -128.4(4) . .
N11 Zn3 N9 C36 136.3(4) . .
O9 Zn3 N9 C36 -5.0(6) . .
O8 Zn3 N9 C36 27.1(4) . .
N24 Zn3 N9 C36 14.8(5) . .
N8 Zn1 N10 N12 143.6(3) . .
N2 Zn1 N10 N12 -33(4) . .
N16 Zn1 N10 N12 -37.4(3) . .
N5 Zn1 N10 N12 54.3(3) . .
N13 Zn1 N10 N12 -127.2(3) . .
N8 Zn1 N10 N11 -49.2(3) . .
N2 Zn1 N10 N11 134(4) . .
N16 Zn1 N10 N11 129.8(3) . .
N5 Zn1 N10 N11 -138.5(3) . .
N13 Zn1 N10 N11 40.0(3) . .
N12 N10 N11 C45 0.8(4) . .
Zn1 N10 N11 C45 -167.8(3) . .
N12 N10 N11 Zn3 179.0(3) . .
Zn1 N10 N11 Zn3 10.4(4) . .
N9 Zn3 N11 N10 42.8(3) . .
N14 Zn3 N11 N10 -61.6(3) . .
O9 Zn3 N11 N10 -159.4(3) . .
O8 Zn3 N11 N10 142.4(3) . .
N24 Zn3 N11 N10 172.6(3) . .
N9 Zn3 N11 C45 -139.7(4) . .
N14 Zn3 N11 C45 116.0(4) . .
O9 Zn3 N11 C45 18.2(4) . .
O8 Zn3 N11 C45 -40.0(4) . .
N24 Zn3 N11 C45 -9.8(4) . .
N11 N10 N12 C50 -1.4(4) . .
Zn1 N10 N12 C50 167.1(3) . .
N11 N10 N12 Zn5 176.5(2) . 4_665
Zn1 N10 N12 Zn5 -15.0(4) . 4_665
N8 Zn1 N13 N14 49.9(3) . .
N2 Zn1 N13 N14 140.5(3) . .
N10 Zn1 N13 N14 -41.5(3) . .
N16 Zn1 N13 N14 -131.1(3) . .
N5 Zn1 N13 N14 11(5) . .
N8 Zn1 N13 N15 -141.9(3) . .
N2 Zn1 N13 N15 -51.2(3) . .
N10 Zn1 N13 N15 126.7(3) . .
N16 Zn1 N13 N15 37.1(3) . .
N5 Zn1 N13 N15 179(100) . .
N15 N13 N14 C39 -0.7(5) . .
Zn1 N13 N14 C39 168.9(3) . .
N15 N13 N14 Zn3 -178.2(3) . .
Zn1 N13 N14 Zn3 -8.5(4) . .
N9 Zn3 N14 N13 -41.7(3) . .
N11 Zn3 N14 N13 59.9(3) . .
O9 Zn3 N14 N13 167.3(3) . .
O8 Zn3 N14 N13 -168.8(4) . .
N24 Zn3 N14 N13 175.3(3) . .
N9 Zn3 N14 C39 141.6(4) . .
N11 Zn3 N14 C39 -116.7(4) . .
O9 Zn3 N14 C39 -9.3(4) . .
O8 Zn3 N14 C39 14.6(6) . .
N24 Zn3 N14 C39 -1.4(5) . .
N14 N13 N15 C44 0.6(5) . .
Zn1 N13 N15 C44 -169.0(3) . .
N14 N13 N15 Zn4 -177.9(3) . .
Zn1 N13 N15 Zn4 12.5(5) . .
O3 Zn4 N15 N13 171.4(3) 3 .
N3 Zn4 N15 N13 35.2(4) . .
N18 Zn4 N15 N13 -59.4(3) . .
O4 Zn4 N15 N13 -156.8(3) 3 .
C21 Zn4 N15 N13 -169.0(3) 3 .
O3 Zn4 N15 C44 -6.5(6) 3 .
N3 Zn4 N15 C44 -142.8(4) . .
N18 Zn4 N15 C44 122.6(4) . .
O4 Zn4 N15 C44 25.2(5) 3 .
C21 Zn4 N15 C44 13.0(5) 3 .
N8 Zn1 N16 N18 2(6) . .
N2 Zn1 N16 N18 48.3(4) . .
N10 Zn1 N16 N18 -131.9(4) . .
N5 Zn1 N16 N18 138.5(4) . .
N13 Zn1 N16 N18 -42.6(4) . .
N8 Zn1 N16 N17 -180(100) . .
N2 Zn1 N16 N17 -133.1(4) . .
N10 Zn1 N16 N17 46.7(4) . .
N5 Zn1 N16 N17 -42.9(4) . .
N13 Zn1 N16 N17 136.0(4) . .
N18 N16 N17 C56 2.5(6) . .
Zn1 N16 N17 C56 -176.3(4) . .
N18 N16 N17 Zn5 -178.5(3) . 4_665
Zn1 N16 N17 Zn5 2.8(5) . 4_665
N17 N16 N18 C51 -2.5(7) . .
Zn1 N16 N18 C51 176.3(5) . .
N17 N16 N18 Zn4 179.1(3) . .
Zn1 N16 N18 Zn4 -2.2(5) . .
O3 Zn4 N18 N16 -151.2(4) 3 .
N15 Zn4 N18 N16 53.7(4) . .
N3 Zn4 N18 N16 -50.3(4) . .
O4 Zn4 N18 N16 150.1(4) 3 .
C21 Zn4 N18 N16 179.1(4) 3 .
O3 Zn4 N18 C51 30.9(7) 3 .
N15 Zn4 N18 C51 -124.3(7) . .
N3 Zn4 N18 C51 131.8(7) . .
O4 Zn4 N18 C51 -27.8(7) 3 .
C21 Zn4 N18 C51 1.2(7) 3 .
C6 C1 C2 C3 2.6(11) . .
C30 C1 C2 C3 178.2(7) . .
C1 C2 C3 C4 -1.4(12) . .
C2 C3 C4 C5 0.1(11) . .
C2 C3 C4 N19 178.3(6) . .
C7 N19 C4 C5 179.2(5) . .
C7 N19 C4 C3 1.0(9) . .
C3 C4 C5 C6 -0.2(8) . .
N19 C4 C5 C6 -178.4(5) . .
C2 C1 C6 C5 -2.7(8) . .
C30 C1 C6 C5 -178.2(5) . .
C4 C5 C6 C1 1.5(8) . .
C4 N19 C7 O10 4.3(9) . .
C4 N19 C7 C8 -174.1(4) . .
O10 C7 C8 C9 -37.3(8) . .
N19 C7 C8 C9 141.2(5) . .
O10 C7 C8 C13 142.3(6) . .
N19 C7 C8 C13 -39.3(7) . .
C13 C8 C9 C10 1.2(7) . .
C7 C8 C9 C10 -179.2(4) . .
C10 C11 C12 C13 1.1(7) . .
C10 C11 C12 C22 178.5(5) . .
C9 C8 C13 C12 -1.7(7) . .
C7 C8 C13 C12 178.7(5) . .
C11 C12 C13 C8 0.6(7) . .
C22 C12 C13 C8 -176.8(5) . .
C23 N21 C22 O12 -4.3(10) . .
C23 N21 C22 C12 171.2(5) . .
C13 C12 C22 O12 -44.5(8) . .
C11 C12 C22 O12 138.2(6) . .
C13 C12 C22 N21 139.8(5) . .
C11 C12 C22 N21 -37.5(7) . .
C22 N21 C23 C28 10.7(9) . .
C22 N21 C23 C24 -168.5(6) . .
C28 C23 C24 C25 -2.4(10) . .
N21 C23 C24 C25 176.8(6) . .
C23 C24 C25 C26 0.3(10) . .
C24 C25 C26 C27 1.5(11) . .
C24 C25 C26 C29 -179.8(6) . .
C25 C26 C27 C28 -1.1(11) . .
C29 C26 C27 C28 -179.8(6) . .
C24 C23 C28 C27 2.8(9) . .
N21 C23 C28 C27 -176.4(5) . .
C26 C27 C28 C23 -1.0(10) . .
Zn5 O5 C29 O6 1.5(7) . .
Zn5 O5 C29 C26 175.6(7) . .
Zn5 O6 C29 O5 -1.7(8) . .
Zn5 O6 C29 C26 -176.3(5) . .
C25 C26 C29 O5 -166.9(8) . .
C27 C26 C29 O5 11.8(11) . .
C25 C26 C29 O6 7.5(10) . .
C27 C26 C29 O6 -173.8(6) . .
Zn2 O1 C30 O2 0.7(7) . .
Zn2 O1 C30 C1 179.5(3) . .
C2 C1 C30 O2 -171.2(6) . .
C6 C1 C30 O2 4.2(8) . .
C2 C1 C30 O1 10.0(8) . .
C6 C1 C30 O1 -174.6(5) . .
N8 N7 C31 C36 1.3(5) . .
Zn2 N7 C31 C36 170.6(3) . .
N8 N7 C31 C32 176.8(5) . .
Zn2 N7 C31 C32 -13.9(7) . .
N7 C31 C32 C33 -175.3(5) . .
C36 C31 C32 C33 -0.4(7) . .
C31 C32 C33 C34 -1.4(8) . .
C32 C33 C34 C35 1.4(9) . .
C33 C34 C35 C36 0.5(8) . .
N8 N9 C36 C31 0.6(5) . .
Zn3 N9 C36 C31 171.2(3) . .
N8 N9 C36 C35 -178.5(5) . .
Zn3 N9 C36 C35 -8.0(8) . .
N7 C31 C36 N9 -1.2(5) . .
C32 C31 C36 N9 -177.1(4) . .
N7 C31 C36 C35 178.1(4) . .
C32 C31 C36 C35 2.2(7) . .
C34 C35 C36 N9 177.0(5) . .
C34 C35 C36 C31 -2.1(7) . .
N13 N14 C39 C44 0.5(5) . .
Zn3 N14 C39 C44 177.4(3) . .
N13 N14 C39 C40 179.8(5) . .
Zn3 N14 C39 C40 -3.2(8) . .
N14 C39 C40 C41 179.4(5) . .
C44 C39 C40 C41 -1.3(8) . .
C39 C40 C41 C42 2.6(9) . .
C40 C41 C42 C43 -2.3(12) . .
C41 C42 C43 C44 0.6(10) . .
N13 N15 C44 C39 -0.2(5) . .
Zn4 N15 C44 C39 177.9(3) . .
N13 N15 C44 C43 -179.4(5) . .
Zn4 N15 C44 C43 -1.2(8) . .
N14 C39 C44 N15 -0.2(5) . .
C40 C39 C44 N15 -179.6(4) . .
N14 C39 C44 C43 179.1(5) . .
C40 C39 C44 C43 -0.3(8) . .
C42 C43 C44 N15 179.8(5) . .
C42 C43 C44 C39 0.7(8) . .
N10 N11 C45 C50 0.1(4) . .
Zn3 N11 C45 C50 -177.6(3) . .
N10 N11 C45 C46 -178.9(4) . .
Zn3 N11 C45 C46 3.3(7) . .
N11 C45 C46 C47 -178.7(5) . .
C50 C45 C46 C47 2.3(7) . .
C45 C46 C47 C48 -1.3(8) . .
C46 C47 C48 C49 0.3(9) . .
C47 C48 C49 C50 -0.1(9) . .
N10 N12 C50 C45 1.5(5) . .
Zn5 N12 C50 C45 -176.0(3) 4_665 .
N10 N12 C50 C49 -178.1(5) . .
Zn5 N12 C50 C49 4.5(8) 4_665 .
N11 C45 C50 N12 -1.0(5) . .
C46 C45 C50 N12 178.2(4) . .
N11 C45 C50 C49 178.6(4) . .
C46 C45 C50 C49 -2.2(7) . .
C48 C49 C50 N12 -179.5(5) . .
C48 C49 C50 C45 1.1(7) . .
N16 N18 C51 C56 1.3(8) . .
Zn4 N18 C51 C56 179.5(5) . .
N16 N18 C51 C52 -177.4(11) . .
Zn4 N18 C51 C52 0.7(15) . .
N18 C51 C52 C53 176.1(12) . .
C56 C51 C52 C53 -2.5(18) . .
C51 C52 C53 C54 4(3) . .
C52 C53 C54 C55 -3(3) . .
C53 C54 C55 C56 0(2) . .
N16 N17 C56 C51 -1.6(8) . .
Zn5 N17 C56 C51 179.5(5) 4_665 .
N16 N17 C56 C55 177.2(9) . .
Zn5 N17 C56 C55 -1.8(13) 4_665 .
N18 C51 C56 N17 0.2(9) . .
C52 C51 C56 N17 179.1(9) . .
N18 C51 C56 C55 -178.7(8) . .
C52 C51 C56 C55 0.2(15) . .
C54 C55 C56 N17 -177.6(10) . .
C54 C55 C56 C51 1.0(16) . .
N5 N4 C57 C58 0.4(5) . .
Zn2 N4 C57 C58 176.3(3) . .
N5 N4 C57 C62 174.9(5) . .
Zn2 N4 C57 C62 -9.2(7) . .
N5 N6 C58 C57 0.5(5) . .
Zn5 N6 C58 C57 -175.3(3) 4_665 .
N5 N6 C58 C59 -179.2(5) . .
Zn5 N6 C58 C59 5.0(8) 4_665 .
N4 C57 C58 N6 -0.5(5) . .
C62 C57 C58 N6 -175.7(4) . .
N4 C57 C58 C59 179.2(4) . .
C62 C57 C58 C59 4.0(7) . .
N6 C58 C59 C60 176.8(5) . .
C57 C58 C59 C60 -2.8(7) . .
C58 C59 C60 C61 0.1(8) . .
C59 C60 C61 C62 1.6(9) . .
C60 C61 C62 C57 -0.5(8) . .
N4 C57 C62 C61 -176.1(5) . .
C58 C57 C62 C61 -2.2(7) . .
N2 N3 C63 C68 0.9(5) . .
Zn4 N3 C63 C68 179.8(3) . .
N2 N3 C63 C64 179.8(5) . .
Zn4 N3 C63 C64 -1.2(9) . .
N3 C63 C64 C65 -178.4(6) . .
C68 C63 C64 C65 0.5(8) . .
C63 C64 C65 C66 0.1(10) . .
C64 C65 C66 C67 -0.2(11) . .
C65 C66 C67 C68 -0.2(9) . .
N2 N1 C68 C63 1.4(5) . .
Zn2 N1 C68 C63 174.1(3) . .
N2 N1 C68 C67 -178.1(5) . .
Zn2 N1 C68 C67 -5.4(8) . .
N3 C63 C68 N1 -1.4(5) . .
C64 C63 C68 N1 179.5(5) . .
N3 C63 C68 C67 178.1(5) . .
C64 C63 C68 C67 -1.0(8) . .
C66 C67 C68 N1 -179.8(5) . .
C66 C67 C68 C63 0.8(8) . .
C70 N22 C72 O13 -178.3(8) . .
C69 N22 C72 O13 -8.1(10) . .
C70 N22 C72 C71 3.8(13) . .
C69 N22 C72 C71 173.9(7) . .
C82 N23 C80 O14 -172.9(11) . .
C83 N23 C80 O14 -3.0(13) . .
C82 N23 C80 C81 17.2(18) . .
C83 N23 C80 C81 -172.8(9) . .
N9 Zn3 N24 O9 -154.2(4) . .
N14 Zn3 N24 O9 -17.8(4) . .
N11 Zn3 N24 O9 88.6(4) . .
O8 Zn3 N24 O9 179.4(6) . .
N9 Zn3 N24 O8 26.4(4) . .
N14 Zn3 N24 O8 162.8(4) . .
N11 Zn3 N24 O8 -90.8(4) . .
O9 Zn3 N24 O8 -179.4(6) . .
N9 Zn3 N24 O16 -100(5) . .
N14 Zn3 N24 O16 36(5) . .
N11 Zn3 N24 O16 143(4) . .
O9 Zn3 N24 O16 54(4) . .
O8 Zn3 N24 O16 -126(5) . .
O9 N24 O8 Zn3 -0.7(7) . .
O16 N24 O8 Zn3 176.1(4) . .
N9 Zn3 O8 N24 -157.7(3) . .
N14 Zn3 O8 N24 -29.0(6) . .
N11 Zn3 O8 N24 99.1(3) . .
O9 Zn3 O8 N24 0.3(3) . .
C12 C11 C10 C9 -1.7(7) . .
C12 C11 C10 C14 179.7(4) . .
C8 C9 C10 C11 0.5(7) . .
C8 C9 C10 C14 179.1(5) . .
O11 C14 C10 C11 -41.6(8) . .
N20 C14 C10 C11 137.7(5) . .
O11 C14 C10 C9 139.8(6) . .
N20 C14 C10 C9 -40.9(7) . .
O8 N24 O9 Zn3 0.7(7) . .
O16 N24 O9 Zn3 -176.0(3) . .
N9 Zn3 O9 N24 39.7(5) . .
N14 Zn3 O9 N24 164.9(4) . .
N11 Zn3 O9 N24 -100.4(4) . .
O8 Zn3 O9 N24 -0.4(3) . .

loop_
_platon_squeeze_void_nr
_platon_squeeze_void_average_x
_platon_squeeze_void_average_y
_platon_squeeze_void_average_z
_platon_squeeze_void_volume
_platon_squeeze_void_count_electrons
1 0.000 0.005 -0.014 3705.2 750.6
2 0.500 0.590 0.012 3705.2 750.6
